data_7113619
loop_
_publ_author_name
'Bhattacharyya, Sibaprasad'
'Clark, Aurora E.'
'Pink, Maren'
'Zaleski, Jeffrey M.'

_publ_section_title
;
 Isolation of electronic from geometric contributions to Bergman
 cyclization of metalloenediynes
;
_journal_coden_ASTM CHCOFS
_journal_issue 10
_journal_name_full
;
 Chemical Communications (Cambridge, United Kingdom)
;
_journal_page_first 1156
_journal_page_last 1157
_journal_paper_doi 10.1039/b301690k
_journal_year 2003
_chemical_formula_moiety 'C24 H26 N2'
_chemical_formula_sum 'C24 H26 N2'
_chemical_formula_weight 342.47
_space_group_IT_number 2
_symmetry_cell_setting triclinic
_symmetry_space_group_name_Hall '-P 1'
_symmetry_space_group_name_H-M 'P -1'
_atom_sites_solution_hydrogens geom
_atom_sites_solution_primary direct
_atom_sites_solution_secondary difmap
_audit_creation_method SHELXL-97
_cell_angle_alpha 82.9460(10)
_cell_angle_beta 79.7450(10)
_cell_angle_gamma 79.4360(10)
_cell_formula_units_Z 2
_cell_length_a 5.6575(2)
_cell_length_b 11.4775(4)
_cell_length_c 14.8070(6)
_cell_measurement_reflns_used 5484
_cell_measurement_temperature 137(2)
_cell_measurement_theta_max 27.44
_cell_measurement_theta_min 2.15
_cell_volume 926.03(6)
_computing_cell_refinement 'SAINT (Bruker, 1999)'
_computing_data_collection 'SMART (Bruker, 1999)'
_computing_data_reduction 'SAINT (Bruker, 1999)'
_computing_molecular_graphics 'XTEL (local library)'
_computing_publication_material 'XCIF (Bruker, 1999), XTEL (local library)'
_computing_structure_refinement 'SHELXL-97 (Sheldrick, 1997)'
_computing_structure_solution 'SIR-92 (Alatomare et al., 1993)'
_diffrn_ambient_temperature 137(2)
_diffrn_detector 'CCD area detector'
_diffrn_detector_area_resol_mean 44.52
_diffrn_detector_type 'Bruker SMART 6000'
_diffrn_measured_fraction_theta_full 0.999
_diffrn_measured_fraction_theta_max 0.999
_diffrn_measurement_details '0.30 degree frames measured for 10 seconds each'
_diffrn_measurement_device 'three-circle goniometer with fixed chi'
_diffrn_measurement_device_type 'Bruker Platform goniometer'
_diffrn_measurement_method \w-scans
_diffrn_radiation_monochromator graphite
_diffrn_radiation_source 'fine-focus sealed tube'
_diffrn_radiation_type MoK\a
_diffrn_radiation_wavelength 0.71073
_diffrn_reflns_av_R_equivalents 0.0288
_diffrn_reflns_av_sigmaI/netI 0.0228
_diffrn_reflns_limit_h_max 7
_diffrn_reflns_limit_h_min -7
_diffrn_reflns_limit_k_max 14
_diffrn_reflns_limit_k_min -14
_diffrn_reflns_limit_l_max 19
_diffrn_reflns_limit_l_min -19
_diffrn_reflns_number 20665
_diffrn_reflns_theta_full 27.48
_diffrn_reflns_theta_max 27.48
_diffrn_reflns_theta_min 2.19
_diffrn_standards_decay_% 0.0
_diffrn_standards_interval_time 606
_diffrn_standards_number 140
_exptl_absorpt_coefficient_mu 0.072
_exptl_absorpt_correction_T_max 0.9893
_exptl_absorpt_correction_T_min 0.9858
_exptl_absorpt_correction_type multi-scan
_exptl_absorpt_process_details 'SADABS, R. Blessing (1995)'
_exptl_crystal_colour colorless
_exptl_crystal_density_diffrn 1.228
_exptl_crystal_density_method 'not measured'
_exptl_crystal_description block
_exptl_crystal_F_000 368
_exptl_crystal_size_max 0.20
_exptl_crystal_size_mid 0.20
_exptl_crystal_size_min 0.15
_refine_diff_density_max 0.615
_refine_diff_density_min -0.291
_refine_diff_density_rms 0.042
_refine_ls_extinction_method none
_refine_ls_goodness_of_fit_ref 1.052
_refine_ls_hydrogen_treatment mixed
_refine_ls_matrix_type full
_refine_ls_number_parameters 261
_refine_ls_number_reflns 4258
_refine_ls_number_restraints 0
_refine_ls_restrained_S_all 1.052
_refine_ls_R_factor_all 0.0536
_refine_ls_R_factor_gt 0.0445
_refine_ls_shift/su_max 0.000
_refine_ls_shift/su_mean 0.000
_refine_ls_structure_factor_coef Fsqd
_refine_ls_weighting_details 'calc w=1/[\s^2^(Fo^2^)+(0.0532P)^2^+0.4285P] where P=(Fo^2^+2Fc^2^)/3'
_refine_ls_weighting_scheme calc
_refine_ls_wR_factor_gt 0.1137
_refine_ls_wR_factor_ref 0.1212
_reflns_number_gt 3564
_reflns_number_total 4258
_reflns_threshold_expression >2sigma(I)
_cod_duplicate_entry 7103655
_cod_data_source_file b301690k.txt
_cod_data_source_block 03007
_cod_depositor_comments
;
The following automatic conversions were performed:

'_exptl_absorpt_correction_type' value 'multi-scans' was replaced
with the value 'multi-scan' as specified in the replacement file
'src/cod-tools/trunk/data/replacement-values/replacement_values.lst'.

Automatic conversion script
Id: cif_fix_values 5376 2017-05-30 11:51:03Z andrius 
;
_cod_original_sg_symbol_H-M P-1
_cod_database_code 7113619

loop_
_symmetry_equiv_pos_as_xyz
'x, y, z'
'-x, -y, -z'

loop_
_atom_site_label
_atom_site_type_symbol
_atom_site_fract_x
_atom_site_fract_y
_atom_site_fract_z
_atom_site_U_iso_or_equiv
_atom_site_adp_type
_atom_site_occupancy
_atom_site_symmetry_multiplicity
_atom_site_calc_flag
_atom_site_refinement_flags
N1 N 0.0683(2) -0.33063(10) 0.89664(8) 0.0251(2) Uani 1 1 d .
N2 N 0.1579(2) -0.16661(9) 0.67893(8) 0.0228(2) Uani 1 1 d .
C1 C 0.0747(3) -0.42853(12) 0.84042(10) 0.0271(3) Uani 1 1 d .
H1A H -0.0744 -0.4120 0.8115 0.033(4) Uiso 1 1 calc R
H1B H 0.0670 -0.5024 0.8823 0.033(4) Uiso 1 1 calc R
C2 C 0.2934(2) -0.45242(11) 0.76453(9) 0.0226(3) Uani 1 1 d .
C3 C 0.4886(3) -0.54107(12) 0.78215(9) 0.0258(3) Uani 1 1 d .
H3A H 0.4797 -0.5865 0.8404 0.032(4) Uiso 1 1 calc R
C4 C 0.6958(3) -0.56452(12) 0.71654(10) 0.0278(3) Uani 1 1 d .
H4A H 0.8288 -0.6235 0.7306 0.032(4) Uiso 1 1 calc R
C5 C 0.7065(3) -0.50123(12) 0.63057(10) 0.0300(3) Uani 1 1 d .
H5A H 0.8463 -0.5173 0.5849 0.040(5) Uiso 1 1 calc R
C6 C 0.5121(3) -0.41416(12) 0.61126(10) 0.0277(3) Uani 1 1 d .
H6A H 0.5193 -0.3721 0.5517 0.037(5) Uiso 1 1 calc R
C7 C 0.3065(2) -0.38705(11) 0.67743(9) 0.0228(3) Uani 1 1 d .
C8 C 0.1119(2) -0.28207(12) 0.65720(10) 0.0258(3) Uani 1 1 d .
H8A H 0.0979 -0.2762 0.5910 0.024(4) Uiso 1 1 calc R
H8B H -0.0462 -0.2974 0.6931 0.027(4) Uiso 1 1 calc R
C9 C 0.0189(2) -0.21096(12) 0.85019(9) 0.0248(3) Uani 1 1 d .
H9A H -0.0152 -0.1537 0.8976 0.026(4) Uiso 1 1 calc R
H9B H -0.1320 -0.2047 0.8235 0.030(4) Uiso 1 1 calc R
C10 C 0.2163(2) -0.17075(12) 0.77336(9) 0.0236(3) Uani 1 1 d .
H10A H 0.2412 -0.0906 0.7837 0.025(4) Uiso 1 1 calc R
H10B H 0.3714 -0.2259 0.7775 0.019(3) Uiso 1 1 calc R
C11 C 0.2726(2) -0.35171(12) 0.94811(9) 0.0254(3) Uani 1 1 d .
H11A H 0.4257 -0.3475 0.9044 0.031(4) Uiso 1 1 calc R
H11B H 0.2847 -0.4329 0.9805 0.035(4) Uiso 1 1 calc R
C12 C 0.2447(2) -0.26227(12) 1.01780(9) 0.0230(3) Uani 1 1 d .
C13 C 0.4283(3) -0.19700(14) 1.01866(10) 0.0321(3) Uani 1 1 d .
H13A H 0.5725 -0.2080 0.9744 0.036(5) Uiso 1 1 calc R
C14 C 0.4034(3) -0.11556(15) 1.08364(12) 0.0372(4) Uani 1 1 d .
H14A H 0.5307 -0.0718 1.0835 0.051(6) Uiso 1 1 calc R
C15 C 0.1950(3) -0.09824(13) 1.14807(10) 0.0322(3) Uani 1 1 d .
H15A H 0.1783 -0.0428 1.1923 0.038(5) Uiso 1 1 calc R
C16 C 0.0100(3) -0.16228(13) 1.14782(10) 0.0303(3) Uani 1 1 d .
H16A H -0.1342 -0.1506 1.1920 0.043(5) Uiso 1 1 calc R
C17 C 0.0351(2) -0.24354(12) 1.08310(9) 0.0260(3) Uani 1 1 d .
H17A H -0.0928 -0.2870 1.0834 0.030(4) Uiso 1 1 calc R
C18 C 0.3556(2) -0.12286(11) 0.61183(9) 0.0213(3) Uani 1 1 d .
H18A H 0.3385 -0.1373 0.5489 0.024(4) Uiso 1 1 calc R
H18B H 0.5146 -0.1675 0.6252 0.021(4) Uiso 1 1 calc R
C19 C 0.3501(2) 0.00857(11) 0.61569(8) 0.0191(2) Uani 1 1 d .
C20 C 0.1622(2) 0.09161(11) 0.58449(9) 0.0220(3) Uani 1 1 d .
H20A H 0.0387 0.0650 0.5604 0.028(4) Uiso 1 1 calc R
C21 C 0.1536(2) 0.21265(12) 0.58815(9) 0.0236(3) Uani 1 1 d .
H21A H 0.0250 0.2681 0.5663 0.028(4) Uiso 1 1 calc R
C22 C 0.3324(2) 0.25302(11) 0.62365(9) 0.0229(3) Uani 1 1 d .
H22A H 0.3252 0.3357 0.6270 0.030(4) Uiso 1 1 calc R
C23 C 0.5212(2) 0.17136(12) 0.65402(9) 0.0242(3) Uani 1 1 d .
H23A H 0.6449 0.1983 0.6778 0.030(4) Uiso 1 1 calc R
C24 C 0.5302(2) 0.04986(11) 0.64986(9) 0.0225(3) Uani 1 1 d .
H24A H 0.6607 -0.0054 0.6706 0.025(4) Uiso 1 1 calc R

loop_
_atom_site_aniso_label
_atom_site_aniso_U_11
_atom_site_aniso_U_22
_atom_site_aniso_U_33
_atom_site_aniso_U_23
_atom_site_aniso_U_13
_atom_site_aniso_U_12
N1 0.0286(6) 0.0210(5) 0.0249(6) -0.0020(4) -0.0044(4) -0.0017(4)
N2 0.0234(5) 0.0177(5) 0.0262(6) 0.0005(4) -0.0022(4) -0.0042(4)
C1 0.0310(7) 0.0217(6) 0.0290(7) -0.0030(5) -0.0018(5) -0.0075(5)
C2 0.0283(6) 0.0169(6) 0.0244(6) -0.0030(5) -0.0049(5) -0.0069(5)
C3 0.0360(7) 0.0183(6) 0.0239(6) -0.0017(5) -0.0075(5) -0.0043(5)
C4 0.0311(7) 0.0184(6) 0.0344(7) -0.0069(5) -0.0068(6) -0.0007(5)
C5 0.0352(7) 0.0217(7) 0.0316(7) -0.0080(5) 0.0039(6) -0.0063(5)
C6 0.0415(8) 0.0186(6) 0.0231(6) -0.0012(5) -0.0026(6) -0.0084(5)
C7 0.0301(7) 0.0168(6) 0.0241(6) -0.0022(5) -0.0074(5) -0.0077(5)
C8 0.0285(7) 0.0221(6) 0.0294(7) 0.0010(5) -0.0095(5) -0.0081(5)
C9 0.0245(6) 0.0241(6) 0.0248(6) -0.0018(5) -0.0024(5) -0.0029(5)
C10 0.0233(6) 0.0224(6) 0.0260(6) -0.0048(5) -0.0038(5) -0.0041(5)
C11 0.0267(6) 0.0256(7) 0.0205(6) 0.0001(5) -0.0018(5) 0.0008(5)
C12 0.0246(6) 0.0233(6) 0.0190(6) 0.0040(5) -0.0043(5) -0.0015(5)
C13 0.0253(7) 0.0382(8) 0.0320(7) 0.0013(6) -0.0026(6) -0.0078(6)
C14 0.0365(8) 0.0369(8) 0.0434(9) 0.0005(7) -0.0171(7) -0.0125(6)
C15 0.0424(8) 0.0257(7) 0.0302(7) -0.0030(6) -0.0168(6) 0.0013(6)
C16 0.0344(7) 0.0289(7) 0.0239(7) -0.0015(5) -0.0022(6) 0.0013(6)
C17 0.0266(7) 0.0245(6) 0.0251(6) 0.0015(5) -0.0017(5) -0.0048(5)
C18 0.0251(6) 0.0188(6) 0.0188(6) -0.0014(5) -0.0014(5) -0.0030(5)
C19 0.0215(6) 0.0192(6) 0.0151(5) -0.0019(4) 0.0014(4) -0.0037(5)
C20 0.0216(6) 0.0232(6) 0.0216(6) -0.0029(5) -0.0036(5) -0.0038(5)
C21 0.0246(6) 0.0216(6) 0.0226(6) -0.0010(5) -0.0035(5) 0.0006(5)
C22 0.0285(6) 0.0191(6) 0.0200(6) -0.0026(5) 0.0015(5) -0.0052(5)
C23 0.0257(6) 0.0258(7) 0.0227(6) -0.0028(5) -0.0040(5) -0.0083(5)
C24 0.0221(6) 0.0227(6) 0.0213(6) 0.0001(5) -0.0034(5) -0.0020(5)

loop_
_atom_type_symbol
_atom_type_description
_atom_type_scat_dispersion_real
_atom_type_scat_dispersion_imag
_atom_type_scat_source
C C 0.0033 0.0016 'International Tables Vol C Tables 4.2.6.8 and 6.1.1.4'
H H 0.0000 0.0000 'International Tables Vol C Tables 4.2.6.8 and 6.1.1.4'
N N 0.0061 0.0033 'International Tables Vol C Tables 4.2.6.8 and 6.1.1.4'

loop_
_geom_angle_atom_site_label_1
_geom_angle_atom_site_label_2
_geom_angle_atom_site_label_3
_geom_angle
C9 N1 C11 115.12(11)
C9 N1 C1 115.44(11)
C11 N1 C1 112.05(11)
C18 N2 C8 111.73(10)
C18 N2 C10 108.89(10)
C8 N2 C10 113.03(10)
N1 C1 C2 117.18(11)
N1 C1 H1A 108.0
C2 C1 H1A 108.0
N1 C1 H1B 108.0
C2 C1 H1B 108.0
H1A C1 H1B 107.2
C3 C2 C7 118.74(12)
C3 C2 C1 119.07(12)
C7 C2 C1 122.19(12)
C4 C3 C2 121.64(12)
C4 C3 H3A 119.2
C2 C3 H3A 119.2
C5 C4 C3 119.41(13)
C5 C4 H4A 120.3
C3 C4 H4A 120.3
C4 C5 C6 119.72(13)
C4 C5 H5A 120.1
C6 C5 H5A 120.1
C5 C6 C7 121.45(13)
C5 C6 H6A 119.3
C7 C6 H6A 119.3
C6 C7 C2 118.99(12)
C6 C7 C8 119.65(12)
C2 C7 C8 121.17(12)
N2 C8 C7 114.41(11)
N2 C8 H8A 108.7
C7 C8 H8A 108.7
N2 C8 H8B 108.7
C7 C8 H8B 108.7
H8A C8 H8B 107.6
N1 C9 C10 117.89(11)
N1 C9 H9A 107.8
C10 C9 H9A 107.8
N1 C9 H9B 107.8
C10 C9 H9B 107.8
H9A C9 H9B 107.2
N2 C10 C9 113.96(11)
N2 C10 H10A 108.8
C9 C10 H10A 108.8
N2 C10 H10B 108.8
C9 C10 H10B 108.8
H10A C10 H10B 107.7
N1 C11 C12 112.22(11)
N1 C11 H11A 109.2
C12 C11 H11A 109.2
N1 C11 H11B 109.2
C12 C11 H11B 109.2
H11A C11 H11B 107.9
C13 C12 C17 118.23(13)
C13 C12 C11 120.89(12)
C17 C12 C11 120.88(12)
C12 C13 C14 120.80(14)
C12 C13 H13A 119.6
C14 C13 H13A 119.6
C15 C14 C13 120.31(14)
C15 C14 H14A 119.8
C13 C14 H14A 119.8
C14 C15 C16 119.55(14)
C14 C15 H15A 120.2
C16 C15 H15A 120.2
C15 C16 C17 120.11(14)
C15 C16 H16A 119.9
C17 C16 H16A 119.9
C16 C17 C12 121.00(13)
C16 C17 H17A 119.5
C12 C17 H17A 119.5
N2 C18 C19 111.26(10)
N2 C18 H18A 109.4
C19 C18 H18A 109.4
N2 C18 H18B 109.4
C19 C18 H18B 109.4
H18A C18 H18B 108.0
C24 C19 C20 118.49(12)
C24 C19 C18 121.39(11)
C20 C19 C18 120.12(11)
C21 C20 C19 120.84(12)
C21 C20 H20A 119.6
C19 C20 H20A 119.6
C20 C21 C22 120.28(12)
C20 C21 H21A 119.9
C22 C21 H21A 119.9
C23 C22 C21 119.35(12)
C23 C22 H22A 120.3
C21 C22 H22A 120.3
C22 C23 C24 120.28(12)
C22 C23 H23A 119.9
C24 C23 H23A 119.9
C19 C24 C23 120.75(12)
C19 C24 H24A 119.6
C23 C24 H24A 119.6

loop_
_geom_bond_atom_site_label_1
_geom_bond_atom_site_label_2
_geom_bond_distance
N1 C9 1.4606(17)
N1 C11 1.4629(18)
N1 C1 1.4701(17)
N2 C18 1.4760(16)
N2 C8 1.4792(17)
N2 C10 1.4864(17)
C1 C2 1.5248(18)
C1 H1A 0.9900
C1 H1B 0.9900
C2 C3 1.3960(18)
C2 C7 1.4073(18)
C3 C4 1.390(2)
C3 H3A 0.9500
C4 C5 1.383(2)
C4 H4A 0.9500
C5 C6 1.389(2)
C5 H5A 0.9500
C6 C7 1.3950(19)
C6 H6A 0.9500
C7 C8 1.5152(18)
C8 H8A 0.9900
C8 H8B 0.9900
C9 C10 1.5371(18)
C9 H9A 0.9900
C9 H9B 0.9900
C10 H10A 0.9900
C10 H10B 0.9900
C11 C12 1.5121(19)
C11 H11A 0.9900
C11 H11B 0.9900
C12 C13 1.390(2)
C12 C17 1.3918(18)
C13 C14 1.394(2)
C13 H13A 0.9500
C14 C15 1.379(2)
C14 H14A 0.9500
C15 C16 1.386(2)
C15 H15A 0.9500
C16 C17 1.390(2)
C16 H16A 0.9500
C17 H17A 0.9500
C18 C19 1.5110(17)
C18 H18A 0.9900
C18 H18B 0.9900
C19 C24 1.3921(18)
C19 C20 1.3953(17)
C20 C21 1.3885(18)
C20 H20A 0.9500
C21 C22 1.3913(19)
C21 H21A 0.9500
C22 C23 1.3861(19)
C22 H22A 0.9500
C23 C24 1.3946(18)
C23 H23A 0.9500
C24 H24A 0.9500

loop_
_geom_torsion_atom_site_label_1
_geom_torsion_atom_site_label_2
_geom_torsion_atom_site_label_3
_geom_torsion_atom_site_label_4
_geom_torsion
C9 N1 C1 C2 72.07(15)
C11 N1 C1 C2 -62.35(15)
N1 C1 C2 C3 96.55(15)
N1 C1 C2 C7 -82.68(16)
C7 C2 C3 C4 1.12(19)
C1 C2 C3 C4 -178.13(12)
C2 C3 C4 C5 -2.1(2)
C3 C4 C5 C6 0.9(2)
C4 C5 C6 C7 1.3(2)
C5 C6 C7 C2 -2.2(2)
C5 C6 C7 C8 172.94(12)
C3 C2 C7 C6 0.97(18)
C1 C2 C7 C6 -179.80(12)
C3 C2 C7 C8 -174.06(12)
C1 C2 C7 C8 5.17(19)
C18 N2 C8 C7 72.91(14)
C10 N2 C8 C7 -50.34(15)
C6 C7 C8 N2 -86.00(15)
C2 C7 C8 N2 89.00(15)
C11 N1 C9 C10 63.55(15)
C1 N1 C9 C10 -69.47(15)
C18 N2 C10 C9 177.97(10)
C8 N2 C10 C9 -57.23(14)
N1 C9 C10 N2 106.29(13)
C9 N1 C11 C12 55.00(15)
C1 N1 C11 C12 -170.42(11)
N1 C11 C12 C13 -126.43(13)
N1 C11 C12 C17 53.89(16)
C17 C12 C13 C14 0.4(2)
C11 C12 C13 C14 -179.27(13)
C12 C13 C14 C15 -0.2(2)
C13 C14 C15 C16 0.0(2)
C14 C15 C16 C17 0.1(2)
C15 C16 C17 C12 0.1(2)
C13 C12 C17 C16 -0.3(2)
C11 C12 C17 C16 179.34(12)
C8 N2 C18 C19 162.31(10)
C10 N2 C18 C19 -72.13(13)
N2 C18 C19 C24 110.48(13)
N2 C18 C19 C20 -69.65(15)
C24 C19 C20 C21 -0.57(18)
C18 C19 C20 C21 179.56(11)
C19 C20 C21 C22 -0.36(19)
C20 C21 C22 C23 0.97(19)
C21 C22 C23 C24 -0.65(19)
C20 C19 C24 C23 0.89(18)
C18 C19 C24 C23 -179.24(11)
C22 C23 C24 C19 -0.29(19)
